data_7134604
loop_
_publ_author_name
'Windsor, Hunter J.'
'Carraro, Thomas J. C.'
'Walwyn, Robert J.'
'Rendina, Louis M.'
'Kepert, Cameron J.'

_publ_section_title
;
 A new carborane scaffold for assembling metal--organic frameworks
;
_journal_issue 53
_journal_name_full 'Chemical Communications'
_journal_page_first 9634
_journal_page_last 9637
_journal_paper_doi 10.1039/D5CC02620B
_journal_volume 61
_journal_year 2025
_chemical_formula_moiety 'C14 H13 B5 N O4 Zn, C3 H7 N O'
_chemical_formula_sum 'C17 H20 B5 N2 O5 Zn'
_chemical_formula_weight 451.77
_space_group_crystal_system monoclinic
_space_group_IT_number 15
_space_group_name_Hall '-C 2yc'
_space_group_name_H-M_alt 'C 1 2/c 1'
_atom_sites_solution_hydrogens geom
_atom_sites_solution_primary dual
_audit_creation_date 2025-02-02
_audit_creation_method
;
Olex2 1.5
(compiled 2024.02.16 svn.r378c4104 for OlexSys, GUI svn.r6928)
;
_audit_update_record
;
2025-05-07 deposited with the CCDC.	2025-05-23 downloaded from the CCDC.
;
_cell_angle_alpha 90
_cell_angle_beta 92.731(2)
_cell_angle_gamma 90
_cell_formula_units_Z 8
_cell_length_a 18.7410(4)
_cell_length_b 13.2729(4)
_cell_length_c 17.2493(4)
_cell_measurement_reflns_used 5036
_cell_measurement_temperature 230.02(11)
_cell_measurement_theta_max 72.3120
_cell_measurement_theta_min 4.7050
_cell_volume 4285.85(19)
_computing_cell_refinement 'CrysAlisPro 1.171.44.91a (Rigaku OD, 2025)'
_computing_data_collection 'CrysAlisPro system (CCD 43.142a 64-bit (release 17-10-2024))'
_computing_data_reduction 'CrysAlisPro 1.171.44.91a (Rigaku OD, 2025)'
_computing_molecular_graphics 'Olex2 1.5 (Dolomanov et al., 2009)'
_computing_publication_material 'Olex2 1.5 (Dolomanov et al., 2009)'
_computing_structure_refinement 'SHELXL 2019/3 (Sheldrick, 2015)'
_computing_structure_solution 'SHELXT 2018/2 (Sheldrick, 2018)'
_diffrn_ambient_environment N~2~
_diffrn_ambient_temperature 230.02(11)
_diffrn_detector 'Hybrid Pixel Array Detector'
_diffrn_detector_area_resol_mean 10.0000
_diffrn_detector_type HyPix
_diffrn_measured_fraction_theta_full 0.994
_diffrn_measured_fraction_theta_max 0.977
_diffrn_measurement_details
;
List of Runs (angles in degrees, time in seconds):

  # Type    Start    End  Width  t~exp~   \w     \q     \k     \f   Frames
#--------------------------------------------------------------------------
  1  \w    -86.00  -8.00   0.50    0.12    --  -42.10 121.00  94.00  156
  2  \w     14.00  86.00   0.50    0.12    --   42.10-121.00  12.00  144
  3  \w     14.00  89.00   0.50    0.12    --   45.00-121.00  12.00  150
  4  \w    -98.00 -31.00   0.50    0.12    -- -103.00 121.00  94.00  134
  5  \w   -174.00 -90.00   0.50    0.12    -- -103.00-121.00  12.00  168
  6  \w    -56.00 -27.00   0.50    0.12    --  -42.10 -57.00 127.19   58
  7  \w    -14.00  35.00   0.50    0.12    --  -42.10  38.00 -90.00   98
  8  \w    -14.00  35.00   0.50    0.12    --  -42.10  38.00-120.00   98
  9  \w    -14.00  35.00   0.50    0.12    --  -42.10  38.00-150.00   98
 10  \w    -14.00  35.00   0.50    0.12    --  -42.10  38.00-180.00   98
 11  \w    -14.00  35.00   0.50    0.12    --  -42.10  38.00 -30.00   98
 12  \w   -174.00 -89.00   0.50    0.12    -- -103.00 -48.00 103.54  170
 13  \w    -70.00 -29.00   0.50    0.12    -- -103.00  77.00 -30.00   82
 14  \w    -70.00 -29.00   0.50    0.12    -- -103.00  77.00-120.00   82
 15  \w    -93.00 -29.00   0.50    0.12    -- -103.00  93.00  82.91  128
 16  \w   -144.00 -88.00   0.50    0.12    -- -103.00 -19.00 -60.00  112
 17  \w   -167.00 -89.00   0.50    0.12    -- -103.00 -36.00  21.06  156
 18  \w    -93.00 -29.00   0.50    0.12    -- -103.00  93.00 -14.87  128
 19  \w    -93.00 -29.00   0.50    0.12    -- -103.00  91.00  63.80  128
 20  \w    -92.00 -30.00   0.50    0.12    -- -103.00  98.00  -5.92  124
 21  \w   -102.00 -31.00   0.50    0.12    -- -103.00 130.00   4.67  142
 22  \w    -92.00 -30.00   0.50    0.12    -- -103.00  96.00 105.53  124
 23  \w    -93.00 -29.00   0.50    0.12    -- -103.00  93.00  13.80  128
 24  \w   -144.00 -88.00   0.50    0.12    -- -103.00 -19.00 -30.00  112
 25  \w   -171.00 -99.00   0.50    0.12    -- -103.00 -77.00 120.00  144
 26  \w    -93.00 -65.00   0.50    0.12    -- -103.00  91.00  44.26   56
 27  \w   -167.00-142.00   0.50    0.12    -- -103.00 -77.00 120.00   50
;
_diffrn_measurement_device 'four-circle diffractometer'
_diffrn_measurement_device_type 'ROD, SynergyCustom DW system, HyPix'
_diffrn_measurement_method '\w scans'
_diffrn_orient_matrix_type 'CrysAlisPro convention (1999,Acta A55,543-557)'
_diffrn_orient_matrix_UB_11 0.0182544000
_diffrn_orient_matrix_UB_12 -0.0742856000
_diffrn_orient_matrix_UB_13 0.0666619000
_diffrn_orient_matrix_UB_21 -0.0063905000
_diffrn_orient_matrix_UB_22 -0.0886084000
_diffrn_orient_matrix_UB_23 -0.0575720000
_diffrn_orient_matrix_UB_31 0.0799941000
_diffrn_orient_matrix_UB_32 0.0099590000
_diffrn_orient_matrix_UB_33 -0.0154143000
_diffrn_radiation_monochromator mirror
_diffrn_radiation_probe x-ray
_diffrn_radiation_type 'Cu K\a'
_diffrn_radiation_wavelength 1.54184
_diffrn_reflns_av_R_equivalents 0.0248
_diffrn_reflns_av_unetI/netI 0.0217
_diffrn_reflns_Laue_measured_fraction_full 0.994
_diffrn_reflns_Laue_measured_fraction_max 0.977
_diffrn_reflns_limit_h_max 22
_diffrn_reflns_limit_h_min -14
_diffrn_reflns_limit_k_max 15
_diffrn_reflns_limit_k_min -16
_diffrn_reflns_limit_l_max 20
_diffrn_reflns_limit_l_min -21
_diffrn_reflns_number 19961
_diffrn_reflns_point_group_measured_fraction_full 0.994
_diffrn_reflns_point_group_measured_fraction_max 0.977
_diffrn_reflns_theta_full 67.684
_diffrn_reflns_theta_max 72.512
_diffrn_reflns_theta_min 4.083
_diffrn_source 'Rotating-anode X-ray tube'
_diffrn_source_type 'Rigaku (Cu) X-ray Source'
_exptl_absorpt_coefficient_mu 1.849
_exptl_absorpt_correction_T_max 1.00000
_exptl_absorpt_correction_T_min 0.44342
_exptl_absorpt_correction_type multi-scan
_exptl_absorpt_process_details
;
CrysAlisPro 1.171.44.91a (Rigaku Oxford Diffraction, 2025)
Empirical absorption correction using spherical harmonics,
implemented in SCALE3 ABSPACK scaling algorithm.
;
_exptl_crystal_colour colourless
_exptl_crystal_density_diffrn 1.400
_exptl_crystal_description 'rectangular prism'
_exptl_crystal_F_000 1848
_exptl_crystal_size_max 0.150
_exptl_crystal_size_mid 0.050
_exptl_crystal_size_min 0.025
_refine_diff_density_max 0.527
_refine_diff_density_min -0.552
_refine_diff_density_rms 0.076
_refine_ls_extinction_method none
_refine_ls_goodness_of_fit_ref 1.059
_refine_ls_hydrogen_treatment constr
_refine_ls_matrix_type full
_refine_ls_number_parameters 312
_refine_ls_number_reflns 4153
_refine_ls_number_restraints 7
_refine_ls_restrained_S_all 1.058
_refine_ls_R_factor_all 0.0427
_refine_ls_R_factor_gt 0.0359
_refine_ls_shift/su_max 0.001
_refine_ls_shift/su_mean 0.000
_refine_ls_structure_factor_coef Fsqd
_refine_ls_weighting_details 'w=1/[\s^2^(Fo^2^)+(0.0688P)^2^+2.3952P] where P=(Fo^2^+2Fc^2^)/3'
_refine_ls_weighting_scheme calc
_refine_ls_wR_factor_gt 0.1072
_refine_ls_wR_factor_ref 0.1128
_reflns_Friedel_coverage 0.000
_reflns_number_gt 3352
_reflns_number_total 4153
_reflns_threshold_expression 'I > 2\s(I)'
_cod_data_source_file d5cc02620b2.cif
_cod_data_source_block scl0470_tjc_mof_vt_2_09_230_00
_cod_depositor_comments 'Adding full bibliography for 7134590--7134613.cif.'
_cod_database_code 7134604
_shelx_shelxl_version_number 2019/3
_chemical_oxdiff_formula 'C16 H13 B5 N1 O4 Zn1'
_shelx_space_group_comment
;
The symmetry employed for this shelxl refinement is uniquely defined
by the following loop, which should always be used as a source of
symmetry information in preference to the above space-group names.
They are only intended as comments.
;
_diffrn_oxdiff_digest_od_ed
;

;
_olex2_refinement_description
;
1. Fixed Uiso
 At 1.2 times of:
  All B(H) groups, All C(H) groups
 At 1.5 times of:
  All C(H,H,H) groups
2. Restrained distances
 N2A-C16A \\sim N2B-C16B \\sim N2A-C17A \\sim N2B-C17B
 with sigma of 0.02
 N2A-C15A \\sim N2B-C15B
 with sigma of 0.02
3. Others
 Sof(N2B)=Sof(C15B)=Sof(H15B)=Sof(C16B)=Sof(H16D)=Sof(H16E)=Sof(H16F)=
 Sof(C17B)=Sof(H17D)=Sof(H17E)=Sof(H17F)=1-FVAR(1)
 Sof(N2A)=Sof(C15A)=Sof(H15A)=Sof(C16A)=Sof(H16A)=Sof(H16B)=Sof(H16C)=
 Sof(C17A)=Sof(H17A)=Sof(H17B)=Sof(H17C)=FVAR(1)
4.a Aromatic/amide H refined with riding coordinates:
 C3(H3), C4(H4), C5(H5), C6(H6), C9(H9), C10(H10), C13(H13), C14(H14),
 C15A(H15A), C15B(H15B)
4.b Idealised Me refined as rotating group:
 C16A(H16A,H16B,H16C), C16B(H16D,H16E,H16F), C17A(H17A,H17B,H17C), C17B(H17D,
 H17E,H17F)
4.c Boron cage BH refined with riding coordinates:
 B1(H1), B2(H2), B3(H3A), B4(H4A), B5(H5A)
;
_olex2_submission_special_instructions 'No special instructions were received'
_oxdiff_exptl_absorpt_empirical_details
;
Empirical correction (ABSPACK) includes:
- Absorption correction using spherical harmonics
- Frame scaling
;
_oxdiff_exptl_absorpt_empirical_full_max 1.940
_oxdiff_exptl_absorpt_empirical_full_min 0.573

loop_
_space_group_symop_operation_xyz
'x, y, z'
'-x, y, -z+1/2'
'x+1/2, y+1/2, z'
'-x+1/2, y+1/2, -z+1/2'
'-x, -y, -z'
'x, -y, z-1/2'
'-x+1/2, -y+1/2, -z'
'x+1/2, -y+1/2, z-1/2'

loop_
_atom_site_label
_atom_site_type_symbol
_atom_site_fract_x
_atom_site_fract_y
_atom_site_fract_z
_atom_site_U_iso_or_equiv
_atom_site_adp_type
_atom_site_occupancy
_atom_site_site_symmetry_order
_atom_site_calc_flag
_atom_site_refinement_flags_posn
_atom_site_refinement_flags_adp
_atom_site_refinement_flags_occupancy
_atom_site_disorder_assembly
_atom_site_disorder_group
Zn1 Zn 0.42156(2) 0.74957(2) 0.74571(2) 0.02066(12) Uani 1 1 d . . . . .
O1 O 0.44510(7) 0.64956(12) 0.83176(8) 0.0409(4) Uani 1 1 d . . . . .
O2 O 0.56434(7) 0.64102(11) 0.83541(8) 0.0367(3) Uani 1 1 d . . . . .
O3 O 0.44090(7) 0.85096(11) 0.66182(8) 0.0369(3) Uani 1 1 d . . . . .
O4 O 0.56024(7) 0.85804(12) 0.67179(8) 0.0400(3) Uani 1 1 d . . . . .
O5 O 0.24969(10) 1.00915(16) 0.41975(11) 0.0635(5) Uani 1 1 d . . . . .
N1 N 0.31209(9) 0.74888(10) 0.74486(10) 0.0262(4) Uani 1 1 d . . . . .
N2A N 0.2432(9) 0.9862(8) 0.5492(5) 0.060(2) Uani 0.563(6) 1 d D . P A 1
N2B N 0.2507(12) 1.0214(10) 0.5493(7) 0.070(4) Uani 0.437(6) 1 d D . P A 2
C1 C 0.08291(10) 0.75004(12) 0.74707(12) 0.0286(5) Uani 1 1 d . . . . .
C2 C 0.16336(11) 0.74958(13) 0.74563(13) 0.0294(4) Uani 1 1 d . . . . .
C3 C 0.20413(9) 0.81882(16) 0.78862(11) 0.0355(4) Uani 1 1 d . . . . .
H3 H 0.181752 0.867453 0.818765 0.043 Uiso 1 1 calc R U . . .
C4 C 0.27753(9) 0.81604(16) 0.78699(11) 0.0336(4) Uani 1 1 d . . . . .
H4 H 0.304371 0.863264 0.816673 0.040 Uiso 1 1 calc R U . . .
C5 C 0.27345(9) 0.68174(16) 0.70393(11) 0.0336(4) Uani 1 1 d . . . . .
H5 H 0.297378 0.633884 0.674522 0.040 Uiso 1 1 calc R U . . .
C6 C 0.19960(9) 0.67916(16) 0.70268(12) 0.0345(4) Uani 1 1 d . . . . .
H6 H 0.174221 0.630327 0.673100 0.041 Uiso 1 1 calc R U . . .
C7 C 0.50408(10) 0.62103(14) 0.86083(10) 0.0290(4) Uani 1 1 d . . . . .
C8 C 0.50227(9) 0.55810(14) 0.93299(10) 0.0270(4) Uani 1 1 d . . . . .
C9 C 0.43984(10) 0.55071(17) 0.97278(11) 0.0355(5) Uani 1 1 d . . . . .
H9 H 0.398704 0.585235 0.954175 0.043 Uiso 1 1 calc R U . . .
C10 C 0.43739(10) 0.49342(16) 1.03920(11) 0.0346(5) Uani 1 1 d . . . . .
H10 H 0.394809 0.489235 1.065699 0.042 Uiso 1 1 calc R U . . .
C11 C 0.50065(10) 0.87907(14) 0.63941(10) 0.0290(4) Uani 1 1 d . . . . .
C12 C 0.50045(9) 0.94200(14) 0.56743(10) 0.0275(4) Uani 1 1 d . . . . .
C13 C 0.56387(10) 0.96625(17) 0.53388(12) 0.0382(5) Uani 1 1 d . . . . .
H13 H 0.607507 0.943699 0.556773 0.046 Uiso 1 1 calc R U . . .
C14 C 0.56333(10) 1.02347(17) 0.46690(12) 0.0387(5) Uani 1 1 d . . . . .
H14 H 0.606665 1.039127 0.444388 0.046 Uiso 1 1 calc R U . . .
C15A C 0.2497(2) 1.0382(6) 0.4875(4) 0.0542(15) Uani 0.563(6) 1 d D . P A 1
H15A H 0.255265 1.107992 0.494891 0.065 Uiso 0.563(6) 1 calc R U P A 1
C15B C 0.2462(3) 0.9753(7) 0.4841(4) 0.0497(17) Uani 0.437(6) 1 d D . P A 2
H15B H 0.239326 0.905292 0.486870 0.060 Uiso 0.437(6) 1 calc R U P A 2
C16A C 0.2475(8) 1.0282(7) 0.6276(6) 0.093(3) Uani 0.563(6) 1 d D . P A 1
H16A H 0.204730 1.010700 0.654077 0.139 Uiso 0.563(6) 1 calc R U P A 1
H16B H 0.251769 1.100898 0.624737 0.139 Uiso 0.563(6) 1 calc R U P A 1
H16C H 0.289027 1.000793 0.656068 0.139 Uiso 0.563(6) 1 calc R U P A 1
C16B C 0.2414(10) 0.9731(9) 0.6243(8) 0.091(4) Uani 0.437(6) 1 d D . P A 2
H16D H 0.284256 0.982510 0.657327 0.136 Uiso 0.437(6) 1 calc R U P A 2
H16E H 0.232836 0.901654 0.616613 0.136 Uiso 0.437(6) 1 calc R U P A 2
H16F H 0.200998 1.003103 0.648807 0.136 Uiso 0.437(6) 1 calc R U P A 2
C17A C 0.2378(3) 0.8761(5) 0.5421(4) 0.095(2) Uani 0.563(6) 1 d D . P A 1
H17A H 0.275362 0.844777 0.574388 0.142 Uiso 0.563(6) 1 calc R U P A 1
H17B H 0.242972 0.856807 0.488382 0.142 Uiso 0.563(6) 1 calc R U P A 1
H17C H 0.191653 0.854075 0.558708 0.142 Uiso 0.563(6) 1 calc R U P A 1
C17B C 0.2594(4) 1.1303(6) 0.5490(5) 0.091(3) Uani 0.437(6) 1 d D . P A 2
H17D H 0.256993 1.154646 0.495957 0.136 Uiso 0.437(6) 1 calc R U P A 2
H17E H 0.305347 1.147759 0.573634 0.136 Uiso 0.437(6) 1 calc R U P A 2
H17F H 0.221597 1.161180 0.577383 0.136 Uiso 0.437(6) 1 calc R U P A 2
B1 B 0.04149(12) 0.85864(19) 0.77523(17) 0.0439(6) Uani 1 1 d . . . . .
H1 H 0.069562 0.929721 0.791569 0.053 Uiso 1 1 calc R U . . .
B2 B 0.04661(14) 0.75095(19) 0.83596(16) 0.0439(7) Uani 1 1 d . . . . .
H2 H 0.078142 0.751550 0.892084 0.053 Uiso 1 1 calc R U . . .
B3 B 0.04180(12) 0.64191(19) 0.77524(18) 0.0442(6) Uani 1 1 d . . . . .
H3A H 0.070045 0.570962 0.791551 0.053 Uiso 1 1 calc R U . . .
B4 B 0.03395(11) 0.6838(2) 0.67753(16) 0.0442(6) Uani 1 1 d . . . . .
H4A H 0.057058 0.640269 0.629833 0.053 Uiso 1 1 calc R U . . .
B5 B 0.03450(12) 0.8170(2) 0.67747(16) 0.0438(6) Uani 1 1 d . . . . .
H5A H 0.058192 0.860242 0.630006 0.053 Uiso 1 1 calc R U . . .

loop_
_atom_site_aniso_label
_atom_site_aniso_U_11
_atom_site_aniso_U_22
_atom_site_aniso_U_33
_atom_site_aniso_U_23
_atom_site_aniso_U_13
_atom_site_aniso_U_12
Zn1 0.01439(17) 0.02952(18) 0.01822(17) 0.00028(8) 0.00257(10) 0.00016(7)
O1 0.0363(8) 0.0539(9) 0.0325(7) 0.0189(7) 0.0006(6) 0.0041(6)
O2 0.0344(7) 0.0434(8) 0.0327(7) 0.0127(6) 0.0070(5) -0.0028(6)
O3 0.0345(7) 0.0444(8) 0.0320(7) 0.0147(6) 0.0049(5) -0.0030(6)
O4 0.0346(7) 0.0523(9) 0.0328(7) 0.0184(7) -0.0002(6) 0.0026(6)
O5 0.0533(11) 0.0815(14) 0.0557(11) 0.0052(11) 0.0030(8) -0.0049(9)
N1 0.0155(8) 0.0341(9) 0.0292(8) -0.0014(6) 0.0033(6) -0.0001(5)
N2A 0.041(5) 0.088(6) 0.052(5) 0.011(4) 0.005(3) -0.004(4)
N2B 0.040(4) 0.118(11) 0.052(7) -0.023(6) -0.004(4) -0.011(8)
C1 0.0169(10) 0.0321(11) 0.0373(11) -0.0029(7) 0.0054(8) 0.0000(6)
C2 0.0153(9) 0.0362(11) 0.0371(11) -0.0008(8) 0.0045(8) 0.0007(6)
C3 0.0204(9) 0.0420(11) 0.0444(11) -0.0136(9) 0.0056(7) 0.0001(8)
C4 0.0196(8) 0.0425(11) 0.0389(10) -0.0099(9) 0.0027(7) -0.0029(7)
C5 0.0198(8) 0.0413(11) 0.0400(10) -0.0101(9) 0.0042(7) 0.0014(7)
C6 0.0193(8) 0.0388(11) 0.0455(11) -0.0108(9) 0.0019(7) -0.0019(7)
C7 0.0344(10) 0.0298(10) 0.0230(9) 0.0033(7) 0.0023(7) 0.0002(7)
C8 0.0280(9) 0.0309(10) 0.0221(8) 0.0046(7) 0.0024(7) -0.0012(7)
C9 0.0245(9) 0.0493(12) 0.0330(10) 0.0139(9) 0.0029(7) 0.0070(8)
C10 0.0241(10) 0.0482(12) 0.0321(10) 0.0107(9) 0.0065(7) 0.0015(8)
C11 0.0331(10) 0.0304(10) 0.0238(9) 0.0033(7) 0.0032(7) 0.0014(7)
C12 0.0290(9) 0.0301(10) 0.0237(8) 0.0044(7) 0.0037(7) 0.0005(7)
C13 0.0242(9) 0.0540(13) 0.0364(10) 0.0164(9) 0.0022(7) 0.0046(8)
C14 0.0248(10) 0.0568(14) 0.0350(10) 0.0176(10) 0.0062(8) -0.0002(9)
C15A 0.038(3) 0.057(4) 0.068(5) 0.000(3) -0.001(2) -0.004(2)
C15B 0.036(3) 0.055(5) 0.057(5) 0.004(3) 0.003(2) -0.002(3)
C16A 0.093(5) 0.123(8) 0.062(4) -0.011(6) 0.000(4) 0.011(8)
C16B 0.100(7) 0.120(11) 0.053(5) 0.016(7) 0.007(5) -0.002(10)
C17A 0.108(5) 0.076(5) 0.101(5) 0.019(4) 0.010(4) -0.010(4)
C17B 0.073(5) 0.096(7) 0.104(7) -0.036(5) 0.012(4) -0.020(4)
B1 0.0202(10) 0.0378(13) 0.0740(18) -0.0141(12) 0.0063(10) 0.0002(9)
B2 0.0196(12) 0.077(2) 0.0360(13) -0.0017(11) 0.0050(9) 0.0018(9)
B3 0.0206(11) 0.0370(13) 0.0754(18) 0.0111(12) 0.0050(10) 0.0021(9)
B4 0.0190(11) 0.0611(17) 0.0527(14) -0.0206(13) 0.0036(9) -0.0017(10)
B5 0.0200(11) 0.0612(17) 0.0507(14) 0.0174(13) 0.0058(9) -0.0008(10)

loop_
_atom_type_symbol
_atom_type_description
_atom_type_scat_dispersion_real
_atom_type_scat_dispersion_imag
_atom_type_scat_source
C C 0.0181 0.0091 'International Tables Vol C Tables 4.2.6.8 and 6.1.1.4'
H H 0.0000 0.0000 'International Tables Vol C Tables 4.2.6.8 and 6.1.1.4'
B B 0.0090 0.0039 'International Tables Vol C Tables 4.2.6.8 and 6.1.1.4'
N N 0.0311 0.0180 'International Tables Vol C Tables 4.2.6.8 and 6.1.1.4'
O O 0.0492 0.0322 'International Tables Vol C Tables 4.2.6.8 and 6.1.1.4'
Zn Zn -1.5491 0.6778 'International Tables Vol C Tables 4.2.6.8 and 6.1.1.4'

loop_
_geom_angle_atom_site_label_1
_geom_angle_atom_site_label_2
_geom_angle_atom_site_label_3
_geom_angle
_geom_angle_site_symmetry_1
_geom_angle_site_symmetry_3
_geom_angle_publ_flag
O1 Zn1 Zn1 77.32(4) . 2_656 ?
O1 Zn1 O2 90.52(6) . 2_656 ?
O1 Zn1 O4 85.87(7) . 2_656 ?
O1 Zn1 N1 100.67(6) . . ?
O2 Zn1 Zn1 82.66(4) 2_656 2_656 ?
O2 Zn1 O4 162.94(6) 2_656 2_656 ?
O2 Zn1 N1 98.89(6) 2_656 . ?
O3 Zn1 Zn1 79.80(4) . 2_656 ?
O3 Zn1 O1 157.11(6) . . ?
O3 Zn1 O2 86.88(7) . 2_656 ?
O3 Zn1 O4 89.99(6) . 2_656 ?
O3 Zn1 N1 102.20(6) . . ?
O4 Zn1 Zn1 80.29(4) 2_656 2_656 ?
O4 Zn1 N1 98.16(6) 2_656 . ?
N1 Zn1 Zn1 177.51(5) . 2_656 ?
C7 O1 Zn1 130.56(12) . . ?
C7 O2 Zn1 122.47(12) . 2_656 ?
C11 O3 Zn1 127.57(12) . . ?
C11 O4 Zn1 125.60(12) . 2_656 ?
C4 N1 Zn1 120.24(12) . . ?
C5 N1 Zn1 121.74(12) . . ?
C5 N1 C4 118.01(16) . . ?
C15A N2A C16A 124.1(10) . . ?
C15A N2A C17A 118.4(9) . . ?
C16A N2A C17A 117.2(7) . . ?
C15B N2B C16B 124.3(12) . . ?
C15B N2B C17B 118.4(11) . . ?
C17B N2B C16B 117.2(9) . . ?
C2 C1 B1 118.24(15) . . ?
C2 C1 B2 117.13(18) . . ?
C2 C1 B3 117.73(15) . . ?
C2 C1 B4 119.17(16) . . ?
C2 C1 B5 119.04(16) . . ?
B2 C1 B1 62.31(15) . . ?
B2 C1 B3 63.03(15) . . ?
B2 C1 B4 114.11(16) . . ?
B2 C1 B5 113.85(16) . . ?
B3 C1 B1 114.08(18) . . ?
B3 C1 B4 62.35(15) . . ?
B3 C1 B5 113.74(16) . . ?
B4 C1 B1 113.17(16) . . ?
B4 C1 B5 61.95(17) . . ?
B5 C1 B1 62.16(15) . . ?
C3 C2 C1 120.91(17) . . ?
C3 C2 C6 117.38(18) . . ?
C6 C2 C1 121.70(17) . . ?
C2 C3 H3 120.1 . . ?
C4 C3 C2 119.76(18) . . ?
C4 C3 H3 120.1 . . ?
N1 C4 C3 122.63(18) . . ?
N1 C4 H4 118.7 . . ?
C3 C4 H4 118.7 . . ?
N1 C5 H5 118.5 . . ?
N1 C5 C6 122.95(18) . . ?
C6 C5 H5 118.5 . . ?
C2 C6 H6 120.4 . . ?
C5 C6 C2 119.27(18) . . ?
C5 C6 H6 120.4 . . ?
O1 C7 O2 125.93(17) . . ?
O1 C7 C8 116.54(16) . . ?
O2 C7 C8 117.53(16) . . ?
C9 C8 C7 120.15(16) . . ?
C10 C8 C7 120.73(16) 5_667 . ?
C10 C8 C9 119.12(17) 5_667 . ?
C8 C9 H9 119.6 . . ?
C10 C9 C8 120.83(18) . . ?
C10 C9 H9 119.6 . . ?
C8 C10 H10 120.0 5_667 . ?
C9 C10 C8 120.05(17) . 5_667 ?
C9 C10 H10 120.0 . . ?
O3 C11 C12 116.95(16) . . ?
O4 C11 O3 125.65(17) . . ?
O4 C11 C12 117.40(16) . . ?
C13 C12 C11 120.55(16) . . ?
C13 C12 C14 118.98(17) . 5_676 ?
C14 C12 C11 120.47(16) 5_676 . ?
C12 C13 H13 119.8 . . ?
C14 C13 C12 120.32(18) . . ?
C14 C13 H13 119.8 . . ?
C12 C14 H14 119.7 5_676 . ?
C13 C14 C12 120.69(17) . 5_676 ?
C13 C14 H14 119.7 . . ?
O5 C15A N2A 128.7(9) . . ?
O5 C15A H15A 115.7 . . ?
N2A C15A H15A 115.7 . . ?
O5 C15B N2B 129.0(11) . . ?
O5 C15B H15B 115.5 . . ?
N2B C15B H15B 115.5 . . ?
N2A C16A H16A 109.5 . . ?
N2A C16A H16B 109.5 . . ?
N2A C16A H16C 109.5 . . ?
H16A C16A H16B 109.5 . . ?
H16A C16A H16C 109.5 . . ?
H16B C16A H16C 109.5 . . ?
N2B C16B H16D 109.5 . . ?
N2B C16B H16E 109.5 . . ?
N2B C16B H16F 109.5 . . ?
H16D C16B H16E 109.5 . . ?
H16D C16B H16F 109.5 . . ?
H16E C16B H16F 109.5 . . ?
N2A C17A H17A 109.5 . . ?
N2A C17A H17B 109.5 . . ?
N2A C17A H17C 109.5 . . ?
H17A C17A H17B 109.5 . . ?
H17A C17A H17C 109.5 . . ?
H17B C17A H17C 109.5 . . ?
N2B C17B H17D 109.5 . . ?
N2B C17B H17E 109.5 . . ?
N2B C17B H17F 109.5 . . ?
H17D C17B H17E 109.5 . . ?
H17D C17B H17F 109.5 . . ?
H17E C17B H17F 109.5 . . ?
C1 B1 B1 105.23(16) . 2_556 ?
C1 B1 H1 124.7 . . ?
C1 B1 B2 58.53(14) . . ?
C1 B1 B5 104.67(18) . 2_556 ?
C1 B1 B5 58.90(14) . . ?
B1 B1 H1 121.8 2_556 . ?
B1 B1 B2 108.46(15) 2_556 . ?
B1 B1 B5 60.14(18) 2_556 . ?
B1 B1 B5 60.72(15) 2_556 2_556 ?
B2 B1 H1 121.6 . . ?
B2 B1 B5 108.05(18) . . ?
B5 B1 H1 121.3 . . ?
B5 B1 H1 122.2 2_556 . ?
B5 B1 B2 59.72(16) 2_556 . ?
B5 B1 B5 108.50(18) 2_556 . ?
C1 B2 B1 59.16(13) . . ?
C1 B2 H2 124.4 . . ?
C1 B2 B3 58.58(13) . . ?
C1 B2 B4 104.71(18) . 2_556 ?
C1 B2 B5 105.31(18) . 2_556 ?
B1 B2 H2 121.4 . . ?
B1 B2 B3 107.9(2) . . ?
B3 B2 H2 121.8 . . ?
B4 B2 B1 107.98(18) 2_556 . ?
B4 B2 H2 122.5 2_556 . ?
B4 B2 B3 59.53(14) 2_556 . ?
B4 B2 B5 60.30(17) 2_556 2_556 ?
B5 B2 B1 59.90(14) 2_556 . ?
B5 B2 H2 122.1 2_556 . ?
B5 B2 B3 107.88(18) 2_556 . ?
C1 B3 B2 58.39(14) . . ?
C1 B3 B3 105.22(16) . 2_556 ?
C1 B3 H3A 124.6 . . ?
C1 B3 B4 104.52(18) . 2_556 ?
C1 B3 B4 59.02(14) . . ?
B2 B3 H3A 121.9 . . ?
B3 B3 B2 108.04(15) 2_556 . ?
B3 B3 H3A 122.0 2_556 . ?
B3 B3 B4 59.82(18) 2_556 . ?
B3 B3 B4 60.61(16) 2_556 2_556 ?
B4 B3 B2 59.47(16) 2_556 . ?
B4 B3 B2 107.62(18) . . ?
B4 B3 H3A 122.4 2_556 . ?
B4 B3 H3A 121.6 . . ?
B4 B3 B4 107.97(17) 2_556 . ?
C1 B4 B2 105.05(17) . 2_556 ?
C1 B4 B3 104.73(18) . 2_556 ?
C1 B4 B3 58.63(13) . . ?
C1 B4 H4A 124.7 . . ?
C1 B4 B5 59.03(13) . . ?
B2 B4 B3 108.43(18) 2_556 . ?
B2 B4 B3 61.00(14) 2_556 2_556 ?
B2 B4 H4A 121.9 2_556 . ?
B2 B4 B5 59.88(14) 2_556 . ?
B3 B4 B3 59.57(17) 2_556 . ?
B3 B4 H4A 121.6 . . ?
B3 B4 H4A 122.0 2_556 . ?
B3 B4 B5 108.71(16) 2_556 . ?
B5 B4 B3 108.27(17) . . ?
B5 B4 H4A 121.2 . . ?
C1 B5 B1 58.94(13) . . ?
C1 B5 B1 104.49(18) . 2_556 ?
C1 B5 B2 104.98(17) . 2_556 ?
C1 B5 B4 59.02(13) . . ?
C1 B5 H5A 124.5 . . ?
B1 B5 B1 59.14(17) 2_556 . ?
B1 B5 B4 107.97(15) 2_556 . ?
B1 B5 H5A 122.6 2_556 . ?
B1 B5 H5A 121.7 . . ?
B2 B5 B1 60.38(14) 2_556 2_556 ?
B2 B5 B1 107.74(17) 2_556 . ?
B2 B5 B4 59.81(14) 2_556 . ?
B2 B5 H5A 122.3 2_556 . ?
B4 B5 B1 108.15(17) . . ?
B4 B5 H5A 121.4 . . ?

loop_
_geom_bond_atom_site_label_1
_geom_bond_atom_site_label_2
_geom_bond_distance
_geom_bond_site_symmetry_2
_geom_bond_publ_flag
Zn1 Zn1 2.9366(4) 2_656 ?
Zn1 O1 2.0241(13) . ?
Zn1 O2 2.0343(13) 2_656 ?
Zn1 O3 2.0215(13) . ?
Zn1 O4 2.0415(13) 2_656 ?
Zn1 N1 2.0510(18) . ?
O1 C7 1.251(2) . ?
O2 C7 1.259(2) . ?
O3 C11 1.259(2) . ?
O4 C11 1.256(2) . ?
O5 C15A 1.230(7) . ?
O5 C15B 1.201(8) . ?
N1 C4 1.337(2) . ?
N1 C5 1.330(2) . ?
N2A C15A 1.280(10) . ?
N2A C16A 1.461(10) . ?
N2A C17A 1.469(11) . ?
N2B C15B 1.280(12) . ?
N2B C16B 1.462(11) . ?
N2B C17B 1.455(12) . ?
C1 C2 1.509(3) . ?
C1 B1 1.718(3) . ?
C1 B2 1.707(3) . ?
C1 B3 1.710(3) . ?
C1 B4 1.717(3) . ?
C1 B5 1.718(3) . ?
C2 C3 1.387(3) . ?
C2 C6 1.390(3) . ?
C3 H3 0.9400 . ?
C3 C4 1.378(2) . ?
C4 H4 0.9400 . ?
C5 H5 0.9400 . ?
C5 C6 1.383(2) . ?
C6 H6 0.9400 . ?
C7 C8 1.501(2) . ?
C8 C9 1.388(2) . ?
C8 C10 1.387(3) 5_667 ?
C9 H9 0.9400 . ?
C9 C10 1.378(3) . ?
C10 H10 0.9400 . ?
C11 C12 1.496(2) . ?
C12 C13 1.384(3) . ?
C12 C14 1.386(3) 5_676 ?
C13 H13 0.9400 . ?
C13 C14 1.382(3) . ?
C14 H14 0.9400 . ?
C15A H15A 0.9400 . ?
C15B H15B 0.9400 . ?
C16A H16A 0.9700 . ?
C16A H16B 0.9700 . ?
C16A H16C 0.9700 . ?
C16B H16D 0.9700 . ?
C16B H16E 0.9700 . ?
C16B H16F 0.9700 . ?
C17A H17A 0.9700 . ?
C17A H17B 0.9700 . ?
C17A H17C 0.9700 . ?
C17B H17D 0.9700 . ?
C17B H17E 0.9700 . ?
C17B H17F 0.9700 . ?
B1 B1 1.746(5) 2_556 ?
B1 H1 1.1100 . ?
B1 B2 1.772(4) . ?
B1 B5 1.764(3) 2_556 ?
B1 B5 1.774(4) . ?
B2 H2 1.1100 . ?
B2 B3 1.786(4) . ?
B2 B4 1.759(4) 2_556 ?
B2 B5 1.760(4) 2_556 ?
B3 B3 1.756(5) 2_556 ?
B3 H3A 1.1100 . ?
B3 B4 1.760(3) 2_556 ?
B3 B4 1.774(4) . ?
B4 H4A 1.1100 . ?
B4 B5 1.768(5) . ?
B5 H5A 1.1100 . ?

loop_
_geom_torsion_atom_site_label_1
_geom_torsion_atom_site_label_2
_geom_torsion_atom_site_label_3
_geom_torsion_atom_site_label_4
_geom_torsion
_geom_torsion_site_symmetry_1
_geom_torsion_site_symmetry_2
_geom_torsion_site_symmetry_3
_geom_torsion_site_symmetry_4
_geom_torsion_publ_flag
Zn1 O1 C7 O2 -9.1(3) . . . . ?
Zn1 O1 C7 C8 170.29(13) . . . . ?
Zn1 O2 C7 O1 13.6(3) 2_656 . . . ?
Zn1 O2 C7 C8 -165.80(12) 2_656 . . . ?
Zn1 O3 C11 O4 -9.2(3) . . . . ?
Zn1 O3 C11 C12 170.02(12) . . . . ?
Zn1 O4 C11 O3 14.1(3) 2_656 . . . ?
Zn1 O4 C11 C12 -165.20(12) 2_656 . . . ?
Zn1 N1 C4 C3 -179.89(16) . . . . ?
Zn1 N1 C5 C6 179.60(16) . . . . ?
O1 C7 C8 C9 -12.7(3) . . . . ?
O1 C7 C8 C10 167.20(18) . . . 5_667 ?
O2 C7 C8 C9 166.71(19) . . . . ?
O2 C7 C8 C10 -13.4(3) . . . 5_667 ?
O3 C11 C12 C13 -172.52(19) . . . . ?
O3 C11 C12 C14 7.2(3) . . . 5_676 ?
O4 C11 C12 C13 6.8(3) . . . . ?
O4 C11 C12 C14 -173.49(19) . . . 5_676 ?
N1 C5 C6 C2 0.2(3) . . . . ?
C1 C2 C3 C4 179.26(19) . . . . ?
C1 C2 C6 C5 -179.50(19) . . . . ?
C1 B1 B2 B3 -33.83(15) . . . . ?
C1 B1 B2 B4 -96.73(19) . . . 2_556 ?
C1 B1 B2 B5 -134.54(18) . . . 2_556 ?
C1 B1 B5 B1 134.43(14) . . . 2_556 ?
C1 B1 B5 B2 97.14(19) . . . 2_556 ?
C1 B1 B5 B4 33.92(13) . . . . ?
C1 B2 B3 B3 -97.1(2) . . . 2_556 ?
C1 B2 B3 B4 -134.80(18) . . . 2_556 ?
C1 B2 B3 B4 -33.94(15) . . . . ?
C1 B3 B4 B2 -96.74(19) . . . 2_556 ?
C1 B3 B4 B3 -134.70(14) . . . 2_556 ?
C1 B3 B4 B5 -33.28(13) . . . . ?
C1 B4 B5 B1 -33.89(13) . . . . ?
C1 B4 B5 B1 -96.43(19) . . . 2_556 ?
C1 B4 B5 B2 -134.27(19) . . . 2_556 ?
C2 C1 B1 B1 149.8(2) . . . 2_556 ?
C2 C1 B1 B2 -107.6(2) . . . . ?
C2 C1 B1 B5 -147.14(19) . . . 2_556 ?
C2 C1 B1 B5 109.8(2) . . . . ?
C2 C1 B2 B1 109.36(17) . . . . ?
C2 C1 B2 B3 -109.02(17) . . . . ?
C2 C1 B2 B4 -148.23(16) . . . 2_556 ?
C2 C1 B2 B5 149.10(16) . . . 2_556 ?
C2 C1 B3 B2 108.1(2) . . . . ?
C2 C1 B3 B3 -149.8(2) . . . 2_556 ?
C2 C1 B3 B4 -110.3(2) . . . . ?
C2 C1 B3 B4 147.25(19) . . . 2_556 ?
C2 C1 B4 B2 -149.32(18) . . . 2_556 ?
C2 C1 B4 B3 108.00(19) . . . . ?
C2 C1 B4 B3 147.33(17) . . . 2_556 ?
C2 C1 B4 B5 -109.42(19) . . . . ?
C2 C1 B5 B1 -108.59(18) . . . . ?
C2 C1 B5 B1 -147.87(17) . . . 2_556 ?
C2 C1 B5 B2 149.47(18) . . . 2_556 ?
C2 C1 B5 B4 109.62(19) . . . . ?
C2 C3 C4 N1 0.3(3) . . . . ?
C3 C2 C6 C5 -0.7(3) . . . . ?
C4 N1 C5 C6 0.6(3) . . . . ?
C5 N1 C4 C3 -0.8(3) . . . . ?
C6 C2 C3 C4 0.4(3) . . . . ?
C7 C8 C9 C10 -179.86(19) . . . . ?
C8 C9 C10 C8 -0.2(4) . . . 5_667 ?
C10 C8 C9 C10 0.2(3) 5_667 . . . ?
C11 C12 C13 C14 179.3(2) . . . . ?
C12 C13 C14 C12 0.4(4) . . . 5_676 ?
C14 C12 C13 C14 -0.4(4) 5_676 . . . ?
C16A N2A C15A O5 176.8(11) . . . . ?
C16B N2B C15B O5 176.2(14) . . . . ?
C17A N2A C15A O5 2.9(19) . . . . ?
C17B N2B C15B O5 2(3) . . . . ?
B1 C1 C2 C3 21.1(3) . . . . ?
B1 C1 C2 C6 -160.2(2) . . . . ?
B1 C1 B2 B3 141.62(18) . . . . ?
B1 C1 B2 B4 102.41(18) . . . 2_556 ?
B1 C1 B2 B5 39.74(16) . . . 2_556 ?
B1 C1 B3 B2 -37.02(19) . . . . ?
B1 C1 B3 B3 65.1(3) . . . 2_556 ?
B1 C1 B3 B4 104.6(2) . . . . ?
B1 C1 B3 B4 2.1(3) . . . 2_556 ?
B1 C1 B4 B2 -3.4(2) . . . 2_556 ?
B1 C1 B4 B3 -106.1(2) . . . . ?
B1 C1 B4 B3 -66.7(2) . . . 2_556 ?
B1 C1 B4 B5 36.51(16) . . . . ?
B1 C1 B5 B1 -39.28(15) . . . 2_556 ?
B1 C1 B5 B2 -101.94(19) . . . 2_556 ?
B1 C1 B5 B4 -141.79(15) . . . . ?
B1 B1 B2 C1 96.9(2) 2_556 . . . ?
B1 B1 B2 B3 63.1(3) 2_556 . . . ?
B1 B1 B2 B4 0.2(3) 2_556 . . 2_556 ?
B1 B1 B2 B5 -37.6(2) 2_556 . . 2_556 ?
B1 B1 B5 C1 -134.43(14) 2_556 . . . ?
B1 B1 B5 B2 -37.30(14) 2_556 . . 2_556 ?
B1 B1 B5 B4 -100.51(13) 2_556 . . . ?
B1 B2 B3 C1 34.06(15) . . . . ?
B1 B2 B3 B3 -63.0(3) . . . 2_556 ?
B1 B2 B3 B4 -100.74(19) . . . 2_556 ?
B1 B2 B3 B4 0.1(2) . . . . ?
B2 C1 C2 C3 -50.4(3) . . . . ?
B2 C1 C2 C6 128.3(2) . . . . ?
B2 C1 B1 B1 -102.6(2) . . . 2_556 ?
B2 C1 B1 B5 -142.53(17) . . . . ?
B2 C1 B1 B5 -39.51(17) . . . 2_556 ?
B2 C1 B3 B3 102.1(2) . . . 2_556 ?
B2 C1 B3 B4 39.15(17) . . . 2_556 ?
B2 C1 B3 B4 141.64(17) . . . . ?
B2 C1 B4 B2 65.4(2) . . . 2_556 ?
B2 C1 B4 B3 2.0(2) . . . 2_556 ?
B2 C1 B4 B3 -37.30(17) . . . . ?
B2 C1 B4 B5 105.27(17) . . . . ?
B2 C1 B5 B1 36.09(17) . . . . ?
B2 C1 B5 B1 -3.2(2) . . . 2_556 ?
B2 C1 B5 B2 -65.9(2) . . . 2_556 ?
B2 C1 B5 B4 -105.70(17) . . . . ?
B2 B1 B5 C1 -33.08(15) . . . . ?
B2 B1 B5 B1 101.35(17) . . . 2_556 ?
B2 B1 B5 B2 64.1(2) . . . 2_556 ?
B2 B1 B5 B4 0.85(19) . . . . ?
B2 B3 B4 C1 33.68(15) . . . . ?
B2 B3 B4 B2 -63.1(2) . . . 2_556 ?
B2 B3 B4 B3 -101.02(17) . . . 2_556 ?
B2 B3 B4 B5 0.39(19) . . . . ?
B2 B4 B5 C1 134.27(19) 2_556 . . . ?
B2 B4 B5 B1 37.84(17) 2_556 . . 2_556 ?
B2 B4 B5 B1 100.38(19) 2_556 . . . ?
B3 C1 C2 C3 -122.6(2) . . . . ?
B3 C1 C2 C6 56.2(3) . . . . ?
B3 C1 B1 B1 -65.3(3) . . . 2_556 ?
B3 C1 B1 B2 37.30(19) . . . . ?
B3 C1 B1 B5 -2.2(3) . . . 2_556 ?
B3 C1 B1 B5 -105.2(2) . . . . ?
B3 C1 B2 B1 -141.62(18) . . . . ?
B3 C1 B2 B4 -39.22(16) . . . 2_556 ?
B3 C1 B2 B5 -101.88(19) . . . 2_556 ?
B3 C1 B4 B2 102.68(19) . . . 2_556 ?
B3 C1 B4 B3 39.32(15) . . . 2_556 ?
B3 C1 B4 B5 142.57(15) . . . . ?
B3 C1 B5 B1 105.8(2) . . . . ?
B3 C1 B5 B1 66.5(2) . . . 2_556 ?
B3 C1 B5 B2 3.8(2) . . . 2_556 ?
B3 C1 B5 B4 -36.02(16) . . . . ?
B3 B3 B4 C1 134.70(14) 2_556 . . . ?
B3 B3 B4 B2 37.96(14) 2_556 . . 2_556 ?
B3 B3 B4 B5 101.41(13) 2_556 . . . ?
B3 B4 B5 C1 33.13(13) . . . . ?
B3 B4 B5 C1 96.3(2) 2_556 . . . ?
B3 B4 B5 B1 62.4(2) 2_556 . . . ?
B3 B4 B5 B1 -63.3(2) . . . 2_556 ?
B3 B4 B5 B1 -0.77(17) . . . . ?
B3 B4 B5 B1 -0.1(2) 2_556 . . 2_556 ?
B3 B4 B5 B2 -37.97(17) 2_556 . . 2_556 ?
B3 B4 B5 B2 -101.15(19) . . . 2_556 ?
B4 C1 C2 C3 165.3(2) . . . . ?
B4 C1 C2 C6 -15.9(3) . . . . ?
B4 C1 B1 B1 3.5(3) . . . 2_556 ?
B4 C1 B1 B2 106.10(19) . . . . ?
B4 C1 B1 B5 66.6(2) . . . 2_556 ?
B4 C1 B1 B5 -36.43(17) . . . . ?
B4 C1 B2 B1 -104.59(18) . . . . ?
B4 C1 B2 B3 37.03(17) . . . . ?
B4 C1 B2 B4 -2.2(2) . . . 2_556 ?
B4 C1 B2 B5 -64.9(2) . . . 2_556 ?
B4 C1 B3 B2 -141.64(17) . . . . ?
B4 C1 B3 B3 -39.6(2) . . . 2_556 ?
B4 C1 B3 B4 -102.49(18) . . . 2_556 ?
B4 C1 B5 B1 141.79(15) . . . . ?
B4 C1 B5 B1 102.51(18) . . . 2_556 ?
B4 C1 B5 B2 39.85(18) . . . 2_556 ?
B4 B2 B3 C1 134.80(18) 2_556 . . . ?
B4 B2 B3 B3 37.7(2) 2_556 . . 2_556 ?
B4 B2 B3 B4 100.87(17) 2_556 . . . ?
B4 B3 B4 C1 96.47(18) 2_556 . . . ?
B4 B3 B4 B2 -0.3(3) 2_556 . . 2_556 ?
B4 B3 B4 B3 -38.2(2) 2_556 . . 2_556 ?
B4 B3 B4 B5 63.18(19) 2_556 . . . ?
B5 C1 C2 C3 93.1(3) . . . . ?
B5 C1 C2 C6 -88.1(2) . . . . ?
B5 C1 B1 B1 39.93(19) . . . 2_556 ?
B5 C1 B1 B2 142.53(17) . . . . ?
B5 C1 B1 B5 103.01(18) . . . 2_556 ?
B5 C1 B2 B1 -36.03(17) . . . . ?
B5 C1 B2 B3 105.59(18) . . . . ?
B5 C1 B2 B4 66.4(2) . . . 2_556 ?
B5 C1 B2 B5 3.7(2) . . . 2_556 ?
B5 C1 B3 B2 -105.77(19) . . . . ?
B5 C1 B3 B3 -3.7(3) . . . 2_556 ?
B5 C1 B3 B4 35.87(17) . . . . ?
B5 C1 B3 B4 -66.6(2) . . . 2_556 ?
B5 C1 B4 B2 -39.89(18) . . . 2_556 ?
B5 C1 B4 B3 -142.57(15) . . . . ?
B5 C1 B4 B3 -103.25(18) . . . 2_556 ?
B5 B1 B2 C1 134.54(18) 2_556 . . . ?
B5 B1 B2 C1 33.23(15) . . . . ?
B5 B1 B2 B3 100.71(19) 2_556 . . . ?
B5 B1 B2 B3 -0.6(2) . . . . ?
B5 B1 B2 B4 37.80(18) 2_556 . . 2_556 ?
B5 B1 B2 B4 -63.5(2) . . . 2_556 ?
B5 B1 B2 B5 -101.31(17) . . . 2_556 ?
B5 B1 B5 C1 -96.32(18) 2_556 . . . ?
B5 B1 B5 B1 38.1(2) 2_556 . . 2_556 ?
B5 B1 B5 B2 0.8(3) 2_556 . . 2_556 ?
B5 B1 B5 B4 -62.40(19) 2_556 . . . ?
B5 B2 B3 C1 97.35(19) 2_556 . . . ?
B5 B2 B3 B3 0.2(3) 2_556 . . 2_556 ?
B5 B2 B3 B4 63.4(2) 2_556 . . . ?
B5 B2 B3 B4 -37.46(17) 2_556 . . 2_556 ?
